data_2210271
loop_
_publ_author_name
'De-Suo Yang'

_publ_section_title
;
 <i>N</i>'-[1-(5-Chloro-2-hydroxyphenyl)methylidene]isonicotinohydrazide
;
_journal_coeditor_code HG2090
_journal_issue 9
_journal_name_full 'Acta Crystallographica Section E'
_journal_page_first o3755
_journal_page_last o3756
_journal_paper_doi 10.1107/S1600536806030777
_journal_volume 62
_journal_year 2006
_chemical_formula_iupac 'C13 H10 Cl N3 O2'
_chemical_formula_moiety 'C13 H10 Cl N3 O2'
_chemical_formula_sum 'C13 H10 Cl N3 O2'
_chemical_formula_weight 275.69
_chemical_name_systematic
;
N'-[1-(5-Chloro-2-hydroxyphenyl)methylidene]isonicotinohydrazide
;
_space_group_IT_number 14
_symmetry_cell_setting monoclinic
_symmetry_space_group_name_Hall '-P 2yn'
_symmetry_space_group_name_H-M 'P 1 21/n 1'
_atom_sites_solution_hydrogens geom
_atom_sites_solution_primary direct
_atom_sites_solution_secondary difmap
_audit_creation_method SHELXL-97
_cell_angle_alpha 90.00
_cell_angle_beta 101.219(2)
_cell_angle_gamma 90.00
_cell_formula_units_Z 4
_cell_length_a 8.6170(10)
_cell_length_b 15.730(2)
_cell_length_c 9.2850(10)
_cell_measurement_reflns_used 1852
_cell_measurement_temperature 298(2)
_cell_measurement_theta_max 24.5
_cell_measurement_theta_min 2.5
_cell_volume 1234.5(3)
_computing_cell_refinement 'SAINT (Bruker, 2002)'
_computing_data_collection 'SMART (Bruker, 2002)'
_computing_data_reduction SAINT
_computing_molecular_graphics 'SHELXTL (Sheldrick, 1997b)'
_computing_publication_material SHELXL97
_computing_structure_refinement 'SHELXL97 (Sheldrick, 1997a)'
_computing_structure_solution 'SHELXS97 (Sheldrick, 1997a)'
_diffrn_ambient_temperature 298(2)
_diffrn_measured_fraction_theta_full 0.993
_diffrn_measured_fraction_theta_max 0.993
_diffrn_measurement_device_type 'Bruker SMART CCD area-detector'
_diffrn_measurement_method \w
_diffrn_radiation_monochromator graphite
_diffrn_radiation_source 'fine-focus sealed tube'
_diffrn_radiation_type MoK\a
_diffrn_radiation_wavelength 0.71073
_diffrn_reflns_av_R_equivalents 0.0364
_diffrn_reflns_av_sigmaI/netI 0.0427
_diffrn_reflns_limit_h_max 11
_diffrn_reflns_limit_h_min -11
_diffrn_reflns_limit_k_max 20
_diffrn_reflns_limit_k_min -20
_diffrn_reflns_limit_l_max 12
_diffrn_reflns_limit_l_min -11
_diffrn_reflns_number 10471
_diffrn_reflns_theta_full 27.50
_diffrn_reflns_theta_max 27.50
_diffrn_reflns_theta_min 2.58
_diffrn_standards_decay_% 0
_diffrn_standards_number 0
_exptl_absorpt_coefficient_mu 0.310
_exptl_absorpt_correction_T_max 0.9209
_exptl_absorpt_correction_T_min 0.9045
_exptl_absorpt_correction_type multi-scan
_exptl_absorpt_process_details '(SADABS; Sheldrick, 1996)'
_exptl_crystal_colour yellow
_exptl_crystal_density_diffrn 1.483
_exptl_crystal_density_method 'not measured'
_exptl_crystal_description block
_exptl_crystal_F_000 568
_exptl_crystal_size_max 0.33
_exptl_crystal_size_mid 0.29
_exptl_crystal_size_min 0.27
_refine_diff_density_max 0.238
_refine_diff_density_min -0.241
_refine_ls_extinction_method none
_refine_ls_goodness_of_fit_ref 1.023
_refine_ls_hydrogen_treatment mixed
_refine_ls_matrix_type full
_refine_ls_number_parameters 176
_refine_ls_number_reflns 2812
_refine_ls_number_restraints 1
_refine_ls_restrained_S_all 1.022
_refine_ls_R_factor_all 0.0693
_refine_ls_R_factor_gt 0.0445
_refine_ls_shift/su_max 0.000
_refine_ls_shift/su_mean 0.000
_refine_ls_structure_factor_coef Fsqd
_refine_ls_weighting_details 'calc w=1/[\s^2^(Fo^2^)+(0.0507P)^2^+0.1995P] where P=(Fo^2^+2Fc^2^)/3'
_refine_ls_weighting_scheme calc
_refine_ls_wR_factor_gt 0.1043
_refine_ls_wR_factor_ref 0.1169
_reflns_number_gt 2007
_reflns_number_total 2812
_reflns_threshold_expression I>2\s(I)
_cod_data_source_file hg2090.cif
_cod_data_source_block I
_cod_original_sg_symbol_H-M 'P 21/n'
_cod_database_code 2210271
_cod_database_fobs_code 2210271

loop_
_symmetry_equiv_pos_as_xyz
'x, y, z'
'-x+1/2, y+1/2, -z+1/2'
'-x, -y, -z'
'x-1/2, -y-1/2, z-1/2'

loop_
_atom_site_type_symbol
_atom_site_label
_atom_site_fract_x
_atom_site_fract_y
_atom_site_fract_z
_atom_site_U_iso_or_equiv
_atom_site_adp_type
_atom_site_calc_flag
_atom_site_refinement_flags
_atom_site_occupancy
Cl Cl1 1.19673(7) 1.10126(4) 0.95543(6) 0.0635(2) Uani d . 1
O O1 0.78260(18) 1.13617(9) 0.37912(15) 0.0542(4) Uani d . 1
H H1 0.7210 1.0961 0.3613 0.081 Uiso calc R 1
O O2 0.45278(19) 1.00917(9) 0.18787(16) 0.0643(5) Uani d . 1
N N1 0.67266(18) 0.98771(10) 0.42011(16) 0.0390(4) Uani d . 1
N N2 0.57479(18) 0.92182(10) 0.36601(17) 0.0382(4) Uani d D 1
N N3 0.16236(18) 0.73965(10) 0.03802(16) 0.0410(4) Uani d . 1
C C1 0.8753(2) 1.04950(11) 0.59381(19) 0.0338(4) Uani d . 1
C C2 0.8776(2) 1.12462(12) 0.51217(19) 0.0371(4) Uani d . 1
C C3 0.9787(2) 1.19012(12) 0.5679(2) 0.0434(5) Uani d . 1
H H3 0.9814 1.2392 0.5127 0.052 Uiso calc R 1
C C4 1.0751(2) 1.18353(13) 0.7040(2) 0.0429(5) Uani d . 1
H H4 1.1411 1.2284 0.7414 0.052 Uiso calc R 1
C C5 1.0734(2) 1.11030(12) 0.7845(2) 0.0401(5) Uani d . 1
C C6 0.9753(2) 1.04366(12) 0.7309(2) 0.0383(4) Uani d . 1
H H6 0.9758 0.9945 0.7866 0.046 Uiso calc R 1
C C7 0.7713(2) 0.97949(12) 0.53980(19) 0.0371(4) Uani d . 1
H H7 0.7767 0.9289 0.5924 0.044 Uiso calc R 1
C C8 0.4671(2) 0.93926(12) 0.2423(2) 0.0404(5) Uani d . 1
C C9 0.3655(2) 0.86642(12) 0.17577(19) 0.0357(4) Uani d . 1
C C10 0.2926(2) 0.87317(12) 0.0292(2) 0.0410(5) Uani d . 1
H H10 0.3105 0.9203 -0.0258 0.049 Uiso calc R 1
C C11 0.1936(2) 0.80898(13) -0.0336(2) 0.0419(5) Uani d . 1
H H11 0.1457 0.8143 -0.1320 0.050 Uiso calc R 1
C C12 0.2319(2) 0.73444(13) 0.1797(2) 0.0409(5) Uani d . 1
H H12 0.2099 0.6872 0.2325 0.049 Uiso calc R 1
C C13 0.3341(2) 0.79478(12) 0.25237(19) 0.0371(4) Uani d . 1
H H13 0.3809 0.7876 0.3506 0.045 Uiso calc R 1
H H2 0.596(3) 0.8709(9) 0.409(2) 0.080 Uiso d D 1

loop_
_atom_site_aniso_label
_atom_site_aniso_U_11
_atom_site_aniso_U_22
_atom_site_aniso_U_33
_atom_site_aniso_U_12
_atom_site_aniso_U_13
_atom_site_aniso_U_23
Cl1 0.0641(4) 0.0649(4) 0.0486(3) -0.0035(3) -0.0208(3) -0.0042(3)
O1 0.0679(10) 0.0476(9) 0.0398(8) -0.0110(7) -0.0080(7) 0.0099(7)
O2 0.0777(12) 0.0392(8) 0.0611(10) -0.0069(8) -0.0233(8) 0.0095(7)
N1 0.0389(9) 0.0367(9) 0.0376(8) -0.0014(7) -0.0024(7) -0.0053(7)
N2 0.0386(9) 0.0323(8) 0.0388(9) -0.0007(7) -0.0042(7) -0.0020(7)
N3 0.0399(9) 0.0439(9) 0.0370(9) -0.0005(7) 0.0017(7) -0.0061(7)
C1 0.0360(10) 0.0326(10) 0.0321(9) 0.0025(8) 0.0051(8) -0.0022(7)
C2 0.0407(10) 0.0386(10) 0.0313(10) 0.0021(8) 0.0050(8) 0.0002(8)
C3 0.0502(12) 0.0367(11) 0.0427(11) -0.0054(9) 0.0078(9) 0.0030(8)
C4 0.0403(11) 0.0398(11) 0.0478(11) -0.0077(9) 0.0065(9) -0.0090(9)
C5 0.0363(10) 0.0444(11) 0.0354(10) 0.0036(8) -0.0037(8) -0.0065(8)
C6 0.0426(11) 0.0353(10) 0.0345(10) 0.0036(8) 0.0013(8) -0.0002(8)
C7 0.0399(10) 0.0334(10) 0.0353(10) 0.0007(8) 0.0010(8) -0.0004(8)
C8 0.0401(11) 0.0389(11) 0.0383(10) 0.0015(8) -0.0017(8) -0.0024(8)
C9 0.0321(10) 0.0364(10) 0.0357(10) 0.0053(8) -0.0006(8) -0.0051(8)
C10 0.0464(12) 0.0369(11) 0.0363(10) 0.0036(9) -0.0006(9) 0.0014(8)
C11 0.0426(11) 0.0462(12) 0.0319(10) 0.0041(9) -0.0049(8) -0.0044(8)
C12 0.0411(11) 0.0424(11) 0.0385(11) 0.0019(9) 0.0058(9) -0.0005(8)
C13 0.0364(10) 0.0407(10) 0.0312(9) 0.0051(8) -0.0009(8) -0.0024(8)

loop_
_atom_type_symbol
_atom_type_description
_atom_type_scat_dispersion_real
_atom_type_scat_dispersion_imag
_atom_type_scat_source
C C 0.0033 0.0016 'International Tables Vol C Tables 4.2.6.8 and 6.1.1.4'
H H 0.0000 0.0000 'International Tables Vol C Tables 4.2.6.8 and 6.1.1.4'
N N 0.0061 0.0033 'International Tables Vol C Tables 4.2.6.8 and 6.1.1.4'
O O 0.0106 0.0060 'International Tables Vol C Tables 4.2.6.8 and 6.1.1.4'
Cl Cl 0.1484 0.1585 'International Tables Vol C Tables 4.2.6.8 and 6.1.1.4'

loop_
_geom_angle_atom_site_label_1
_geom_angle_atom_site_label_2
_geom_angle_atom_site_label_3
_geom_angle
C2 O1 H1 109.5
C7 N1 N2 120.31(16)
C8 N2 N1 115.39(15)
C8 N2 H2 127.1(17)
N1 N2 H2 117.1(17)
C11 N3 C12 116.48(16)
C6 C1 C2 118.47(16)
C6 C1 C7 119.83(16)
C2 C1 C7 121.69(16)
O1 C2 C3 117.77(17)
O1 C2 C1 122.36(16)
C3 C2 C1 119.87(17)
C4 C3 C2 120.79(18)
C4 C3 H3 119.6
C2 C3 H3 119.6
C3 C4 C5 119.65(17)
C3 C4 H4 120.2
C5 C4 H4 120.2
C4 C5 C6 120.79(17)
C4 C5 Cl1 119.77(15)
C6 C5 Cl1 119.44(15)
C5 C6 C1 120.42(18)
C5 C6 H6 119.8
C1 C6 H6 119.8
N1 C7 C1 119.40(17)
N1 C7 H7 120.3
C1 C7 H7 120.3
O2 C8 N2 122.40(18)
O2 C8 C9 121.34(17)
N2 C8 C9 116.26(17)
C13 C9 C10 117.97(17)
C13 C9 C8 124.47(16)
C10 C9 C8 117.50(17)
C11 C10 C9 118.97(18)
C11 C10 H10 120.5
C9 C10 H10 120.5
N3 C11 C10 123.92(17)
N3 C11 H11 118.0
C10 C11 H11 118.0
N3 C12 C13 124.06(18)
N3 C12 H12 118.0
C13 C12 H12 118.0
C12 C13 C9 118.58(17)
C12 C13 H13 120.7
C9 C13 H13 120.7

loop_
_geom_bond_atom_site_label_1
_geom_bond_atom_site_label_2
_geom_bond_distance
Cl1 C5 1.7356(19)
O1 C2 1.355(2)
O1 H1 0.8200
O2 C8 1.206(2)
N1 C7 1.267(2)
N1 N2 1.369(2)
N2 C8 1.357(2)
N2 H2 0.897(10)
N3 C11 1.332(2)
N3 C12 1.338(2)
C1 C6 1.395(2)
C1 C2 1.406(2)
C1 C7 1.447(2)
C2 C3 1.383(3)
C3 C4 1.374(3)
C3 H3 0.9300
C4 C5 1.375(3)
C4 H4 0.9300
C5 C6 1.377(3)
C6 H6 0.9300
C7 H7 0.9300
C8 C9 1.500(3)
C9 C13 1.387(3)
C9 C10 1.388(2)
C10 C11 1.376(3)
C10 H10 0.9300
C11 H11 0.9300
C12 C13 1.379(3)
C12 H12 0.9300
C13 H13 0.9300

loop_
_geom_hbond_atom_site_label_D
_geom_hbond_atom_site_label_H
_geom_hbond_atom_site_label_A
_geom_hbond_site_symmetry_A
_geom_hbond_distance_DH
_geom_hbond_distance_HA
_geom_hbond_distance_DA
_geom_hbond_angle_DHA
N2 H2 N3 4_676 0.897(10) 2.127(10) 3.017(2) 172(2)
O1 H1 N1 . 0.82 1.86 2.576(2) 145

loop_
_cod_related_entry_id
_cod_related_entry_database
_cod_related_entry_code
1 ChemSpider 30655036
